data_2215720
loop_
_publ_author_name
'Shao-Fa Sun'
'Yu-Lu Chen'
'Gui-Hua Li'

_publ_section_title
;
 1-Anilino-2-hexylsulfanyl-4,4-dimethyl-1<i>H</i>-imidazol-5(4<i>H</i>)-one
;
_journal_coeditor_code AT2411
_journal_issue 11
_journal_name_full 'Acta Crystallographica Section E'
_journal_page_first o4219
_journal_page_last o4219
_journal_paper_doi 10.1107/S1600536807047228
_journal_volume 63
_journal_year 2007
_chemical_formula_iupac 'C17 H25 N3 O S'
_chemical_formula_moiety 'C17 H25 N3 O S'
_chemical_formula_sum 'C17 H25 N3 O S'
_chemical_formula_weight 319.46
_chemical_name_systematic
;
1-Anilino-2-hexylsulfanyl-4,4-dimethyl-1<i>H</i>-imidazol-5(4H)-one
;
_space_group_IT_number 14
_symmetry_cell_setting monoclinic
_symmetry_space_group_name_Hall '-P 2yn'
_symmetry_space_group_name_H-M 'P 1 21/n 1'
_atom_sites_solution_hydrogens geom
_atom_sites_solution_primary direct
_atom_sites_solution_secondary difmap
_audit_creation_method SHELXL97
_cell_angle_alpha 90.00
_cell_angle_beta 93.8060(10)
_cell_angle_gamma 90.00
_cell_formula_units_Z 4
_cell_length_a 6.2528(5)
_cell_length_b 14.8770(11)
_cell_length_c 19.1740(15)
_cell_measurement_reflns_used 3820
_cell_measurement_temperature 292(2)
_cell_measurement_theta_max 27.38
_cell_measurement_theta_min 2.53
_cell_volume 1779.7(2)
_computing_cell_refinement 'SAINT-Plus (Bruker, 2001)'
_computing_data_collection 'SMART (Bruker, 2001)'
_computing_data_reduction 'SAINT-Plus (Bruker, 2001)'
_computing_molecular_graphics 'PLATON (Spek, 2003)'
_computing_publication_material 'SHELXTL (Sheldrick, 2001)'
_computing_structure_refinement 'SHELXL97 (Sheldrick, 1997)'
_computing_structure_solution 'SHELXS97 (Sheldrick, 1997)'
_diffrn_ambient_temperature 292(2)
_diffrn_measured_fraction_theta_full 0.991
_diffrn_measured_fraction_theta_max 0.991
_diffrn_measurement_device_type 'Bruker SMART CCD area-detector'
_diffrn_measurement_method '\f and \w'
_diffrn_radiation_monochromator graphite
_diffrn_radiation_source 'fine-focus sealed tube'
_diffrn_radiation_type MoK\a
_diffrn_radiation_wavelength 0.71073
_diffrn_reflns_av_R_equivalents 0.0372
_diffrn_reflns_av_sigmaI/netI 0.0380
_diffrn_reflns_limit_h_max 5
_diffrn_reflns_limit_h_min -8
_diffrn_reflns_limit_k_max 17
_diffrn_reflns_limit_k_min -19
_diffrn_reflns_limit_l_max 24
_diffrn_reflns_limit_l_min -21
_diffrn_reflns_number 10984
_diffrn_reflns_theta_full 27.48
_diffrn_reflns_theta_max 27.48
_diffrn_reflns_theta_min 1.73
_exptl_absorpt_coefficient_mu 0.188
_exptl_absorpt_correction_T_max 0.9815
_exptl_absorpt_correction_T_min 0.9635
_exptl_absorpt_correction_type multi-scan
_exptl_absorpt_process_details '(SADABS; Sheldrick, 1996)'
_exptl_crystal_colour colourless
_exptl_crystal_density_diffrn 1.192
_exptl_crystal_density_method 'not measured'
_exptl_crystal_description block
_exptl_crystal_F_000 688
_exptl_crystal_size_max 0.20
_exptl_crystal_size_mid 0.20
_exptl_crystal_size_min 0.10
_refine_diff_density_max 0.486
_refine_diff_density_min -0.439
_refine_ls_extinction_method none
_refine_ls_goodness_of_fit_ref 1.060
_refine_ls_hydrogen_treatment constr
_refine_ls_matrix_type full
_refine_ls_number_parameters 222
_refine_ls_number_reflns 4037
_refine_ls_number_restraints 16
_refine_ls_restrained_S_all 1.063
_refine_ls_R_factor_all 0.0674
_refine_ls_R_factor_gt 0.0529
_refine_ls_shift/su_max 0.000
_refine_ls_shift/su_mean 0.000
_refine_ls_structure_factor_coef Fsqd
_refine_ls_weighting_details 'calc w = 1/[\s^2^(Fo^2^)+(0.0936P)^2^+0.0291P] where P=(Fo^2^+2Fc^2^)/3'
_refine_ls_weighting_scheme calc
_refine_ls_wR_factor_gt 0.1482
_refine_ls_wR_factor_ref 0.1571
_reflns_number_gt 3099
_reflns_number_total 4037
_reflns_threshold_expression I>2\s(I)
_cod_data_source_file at2411.cif
_cod_data_source_block I
_cod_original_sg_symbol_H-M 'P 21/n'
_cod_database_code 2215720
_cod_database_fobs_code 2215720

loop_
_symmetry_equiv_pos_as_xyz
'x, y, z'
'-x+1/2, y+1/2, -z+1/2'
'-x, -y, -z'
'x-1/2, -y-1/2, z-1/2'

loop_
_atom_site_type_symbol
_atom_site_label
_atom_site_fract_x
_atom_site_fract_y
_atom_site_fract_z
_atom_site_U_iso_or_equiv
_atom_site_adp_type
_atom_site_calc_flag
_atom_site_refinement_flags
_atom_site_occupancy
_atom_site_disorder_assembly
_atom_site_disorder_group
N N1 1.0843(2) 0.63981(9) 0.23056(7) 0.0404(3) Uani d . 1 . .
H H1 1.1701 0.6276 0.1986 0.049 Uiso calc R 1 . .
N N2 0.8961(2) 0.68754(9) 0.21568(8) 0.0401(3) Uani d . 1 . .
N N3 0.5428(2) 0.70044(9) 0.18400(8) 0.0444(4) Uani d . 1 . .
O O1 0.9892(2) 0.82995(9) 0.25323(9) 0.0652(4) Uani d . 1 . .
S S1 0.72154(8) 0.53663(3) 0.16269(3) 0.04854(19) Uani d . 1 . .
C C1 0.9848(3) 0.62221(14) 0.35171(11) 0.0550(5) Uani d . 1 . .
H H1A 0.8532 0.6499 0.3412 0.066 Uiso calc R 1 . .
C C2 1.0374(4) 0.59096(16) 0.41849(12) 0.0708(7) Uani d . 1 . .
H H2 0.9403 0.5982 0.4528 0.085 Uiso calc R 1 . .
C C3 1.2297(4) 0.54941(17) 0.43532(12) 0.0732(7) Uani d . 1 . .
H H3 1.2634 0.5287 0.4805 0.088 Uiso calc R 1 . .
C C4 1.3712(4) 0.53891(16) 0.38448(13) 0.0697(7) Uani d . 1 . .
H H4 1.5020 0.5107 0.3953 0.084 Uiso calc R 1 . .
C C5 1.3226(3) 0.56953(14) 0.31739(11) 0.0543(5) Uani d . 1 . .
H H5 1.4202 0.5615 0.2834 0.065 Uiso calc R 1 . .
C C6 1.1288(3) 0.61219(11) 0.30042(9) 0.0408(4) Uani d . 1 . .
C C7 0.8579(3) 0.77681(11) 0.23033(10) 0.0449(4) Uani d . 1 . .
C C8 0.6195(3) 0.78913(11) 0.21235(11) 0.0498(5) Uani d . 1 . .
C C9 0.7054(3) 0.64835(11) 0.18752(8) 0.0374(4) Uani d . 1 . .
C C10 0.5790(4) 0.86296(15) 0.15830(15) 0.0820(8) Uani d . 1 . .
H H10A 0.6386 0.8457 0.1154 0.123 Uiso calc R 1 . .
H H10B 0.6453 0.9177 0.1752 0.123 Uiso calc R 1 . .
H H10C 0.4274 0.8722 0.1501 0.123 Uiso calc R 1 . .
C C11 0.5136(3) 0.80949(17) 0.28010(15) 0.0739(7) Uani d . 1 . .
H H11A 0.3634 0.8203 0.2699 0.111 Uiso calc R 1 . .
H H11B 0.5787 0.8618 0.3018 0.111 Uiso calc R 1 . .
H H11C 0.5320 0.7591 0.3112 0.111 Uiso calc R 1 . .
C C12 0.4533(3) 0.51978(13) 0.12390(11) 0.0532(5) Uani d . 1 . .
H H12A 0.3519 0.5205 0.1600 0.064 Uiso calc R 1 . .
H H12B 0.4164 0.5681 0.0913 0.064 Uiso calc R 1 . .
C C13 0.4406(3) 0.43057(12) 0.08595(10) 0.0483(5) Uani d . 1 . .
H H13A 0.5435 0.4302 0.0503 0.058 Uiso calc R 1 . .
H H13B 0.4789 0.3827 0.1188 0.058 Uiso calc R 1 . .
C C14 0.2194(3) 0.41275(14) 0.05226(11) 0.0574(5) Uani d . 1 A .
H H14A 0.1164 0.4183 0.0877 0.069 Uiso calc R 1 . .
H H14B 0.1864 0.4589 0.0175 0.069 Uiso calc R 1 . .
C C15 0.1907(4) 0.32247(14) 0.01789(13) 0.0706(7) Uani d D 1 . .
H H15A 0.2309 0.2754 0.0512 0.085 Uiso calc PR 0.691(7) A 1
H H15B 0.2826 0.3179 -0.0208 0.085 Uiso calc PR 0.691(7) A 1
H H15C 0.1875 0.2791 0.0556 0.085 Uiso d PR 0.309(7) A 2
H H15D 0.3216 0.3110 -0.0050 0.085 Uiso d PR 0.309(7) A 2
C C16 -0.0461(7) 0.3103(3) -0.0092(3) 0.0754(15) Uani d PD 0.691(7) A 1
H H16A -0.1365 0.3178 0.0296 0.091 Uiso calc PR 0.691(7) A 1
H H16B -0.0834 0.3571 -0.0431 0.091 Uiso calc PR 0.691(7) A 1
C C17 -0.0929(7) 0.2202(3) -0.0426(3) 0.0909(17) Uani d PD 0.691(7) A 1
H H17A 0.0061 0.2093 -0.0779 0.136 Uiso calc PR 0.691(7) A 1
H H17B -0.2366 0.2198 -0.0636 0.136 Uiso calc PR 0.691(7) A 1
H H17C -0.0778 0.1740 -0.0077 0.136 Uiso calc PR 0.691(7) A 1
C C16' 0.0146(17) 0.2957(9) -0.0348(5) 0.081(4) Uani d PDU 0.309(7) A 2
H H16C -0.0410 0.3465 -0.0620 0.097 Uiso calc PR 0.309(7) A 2
H H16D 0.0589 0.2487 -0.0658 0.097 Uiso calc PR 0.309(7) A 2
C C17' -0.141(2) 0.2625(10) 0.0151(7) 0.120(5) Uani d PDU 0.309(7) A 2
H H17D -0.0639 0.2387 0.0561 0.179 Uiso calc PR 0.309(7) A 2
H H17E -0.2283 0.2161 -0.0068 0.179 Uiso calc PR 0.309(7) A 2
H H17F -0.2304 0.3112 0.0283 0.179 Uiso calc PR 0.309(7) A 2

loop_
_atom_site_aniso_label
_atom_site_aniso_U_11
_atom_site_aniso_U_22
_atom_site_aniso_U_33
_atom_site_aniso_U_12
_atom_site_aniso_U_13
_atom_site_aniso_U_23
N1 0.0312(7) 0.0454(8) 0.0447(8) 0.0094(6) 0.0031(6) -0.0019(6)
N2 0.0296(7) 0.0379(7) 0.0524(9) 0.0038(6) -0.0010(6) -0.0040(6)
N3 0.0350(8) 0.0358(7) 0.0613(9) 0.0019(6) -0.0054(7) -0.0079(6)
O1 0.0362(8) 0.0492(8) 0.1091(12) -0.0066(6) -0.0028(7) -0.0211(8)
S1 0.0460(3) 0.0359(3) 0.0621(3) 0.00756(19) -0.0089(2) -0.00951(19)
C1 0.0502(12) 0.0572(12) 0.0587(12) 0.0017(9) 0.0111(9) -0.0004(9)
C2 0.0889(19) 0.0719(15) 0.0536(13) -0.0121(13) 0.0192(12) 0.0029(11)
C3 0.0871(19) 0.0748(15) 0.0557(13) -0.0169(13) -0.0106(13) 0.0155(11)
C4 0.0591(14) 0.0749(15) 0.0725(15) -0.0030(11) -0.0150(11) 0.0225(11)
C5 0.0407(11) 0.0651(12) 0.0566(11) 0.0042(9) -0.0002(9) 0.0090(9)
C6 0.0364(9) 0.0386(9) 0.0470(10) -0.0065(7) -0.0007(7) -0.0020(7)
C7 0.0344(9) 0.0395(9) 0.0608(11) -0.0001(7) 0.0028(8) -0.0047(8)
C8 0.0337(9) 0.0358(9) 0.0786(13) 0.0024(7) -0.0053(9) -0.0123(8)
C9 0.0362(9) 0.0354(8) 0.0401(9) 0.0006(7) -0.0005(7) -0.0026(7)
C10 0.0710(16) 0.0419(11) 0.129(2) 0.0058(11) -0.0260(15) 0.0086(12)
C11 0.0382(11) 0.0704(14) 0.1143(19) -0.0057(10) 0.0140(11) -0.0458(13)
C12 0.0461(11) 0.0480(10) 0.0640(12) 0.0049(8) -0.0088(9) -0.0175(9)
C13 0.0530(12) 0.0397(9) 0.0513(11) 0.0012(8) -0.0042(8) -0.0066(8)
C14 0.0524(12) 0.0529(11) 0.0658(13) -0.0040(9) -0.0058(10) -0.0104(9)
C15 0.0780(17) 0.0515(12) 0.0792(16) -0.0100(11) -0.0187(12) -0.0076(10)
C16 0.066(3) 0.068(3) 0.090(4) -0.005(2) -0.009(2) -0.028(3)
C17 0.085(3) 0.078(3) 0.106(3) -0.025(2) -0.023(2) -0.018(2)
C16' 0.103(7) 0.081(6) 0.059(5) -0.016(5) 0.006(5) -0.018(4)
C17' 0.116(9) 0.102(9) 0.144(10) -0.019(7) 0.035(8) -0.007(8)

loop_
_atom_type_symbol
_atom_type_description
_atom_type_scat_dispersion_real
_atom_type_scat_dispersion_imag
_atom_type_scat_source
C C 0.0033 0.0016 'International Tables Vol C Tables 4.2.6.8 and 6.1.1.4'
H H 0.0000 0.0000 'International Tables Vol C Tables 4.2.6.8 and 6.1.1.4'
N N 0.0061 0.0033 'International Tables Vol C Tables 4.2.6.8 and 6.1.1.4'
O O 0.0106 0.0060 'International Tables Vol C Tables 4.2.6.8 and 6.1.1.4'
S S 0.1246 0.1234 'International Tables Vol C Tables 4.2.6.8 and 6.1.1.4'

loop_
_geom_angle_atom_site_label_1
_geom_angle_atom_site_label_2
_geom_angle_atom_site_label_3
_geom_angle
N2 N1 C6 117.06(13)
N2 N1 H1 121.5
C6 N1 H1 121.5
C7 N2 N1 127.29(14)
C7 N2 C9 108.89(14)
N1 N2 C9 123.64(13)
C9 N3 C8 106.38(14)
C9 S1 C12 100.18(8)
C2 C1 C6 119.7(2)
C2 C1 H1A 120.1
C6 C1 H1A 120.1
C3 C2 C1 121.4(2)
C3 C2 H2 119.3
C1 C2 H2 119.3
C4 C3 C2 118.8(2)
C4 C3 H3 120.6
C2 C3 H3 120.6
C3 C4 C5 120.9(2)
C3 C4 H4 119.5
C5 C4 H4 119.5
C4 C5 C6 120.3(2)
C4 C5 H5 119.8
C6 C5 H5 119.8
C1 C6 C5 118.79(18)
C1 C6 N1 123.13(17)
C5 C6 N1 118.02(16)
O1 C7 N2 125.69(16)
O1 C7 C8 129.81(16)
N2 C7 C8 104.49(14)
N3 C8 C7 105.20(13)
N3 C8 C10 110.81(17)
C7 C8 C10 111.01(17)
N3 C8 C11 109.76(16)
C7 C8 C11 107.78(17)
C10 C8 C11 112.01(19)
N3 C9 N2 114.94(14)
N3 C9 S1 128.92(13)
N2 C9 S1 116.14(12)
C8 C10 H10A 109.5
C8 C10 H10B 109.5
H10A C10 H10B 109.5
C8 C10 H10C 109.5
H10A C10 H10C 109.5
H10B C10 H10C 109.5
C8 C11 H11A 109.5
C8 C11 H11B 109.5
H11A C11 H11B 109.5
C8 C11 H11C 109.5
H11A C11 H11C 109.5
H11B C11 H11C 109.5
C13 C12 S1 109.73(13)
C13 C12 H12A 109.7
S1 C12 H12A 109.7
C13 C12 H12B 109.7
S1 C12 H12B 109.7
H12A C12 H12B 108.2
C14 C13 C12 112.16(15)
C14 C13 H13A 109.2
C12 C13 H13A 109.2
C14 C13 H13B 109.2
C12 C13 H13B 109.2
H13A C13 H13B 107.9
C15 C14 C13 115.09(18)
C15 C14 H14A 108.5
C13 C14 H14A 108.5
C15 C14 H14B 108.5
C13 C14 H14B 108.5
H14A C14 H14B 107.5
C16' C15 C14 126.5(6)
C16' C15 C16 25.6(4)
C14 C15 C16 109.6(2)
C16' C15 H15A 113.6
C14 C15 H15A 109.7
C16 C15 H15A 109.7
C16' C15 H15B 85.0
C14 C15 H15B 109.7
C16 C15 H15B 109.7
H15A C15 H15B 108.2
C16' C15 H15C 106.0
C14 C15 H15C 106.0
C16 C15 H15C 96.1
H15A C15 H15C 17.5
H15B C15 H15C 124.4
C16' C15 H15D 104.6
C14 C15 H15D 106.0
C16 C15 H15D 130.2
H15A C15 H15D 88.9
H15B C15 H15D 23.2
H15C C15 H15D 106.3
C17 C16 C15 113.7(3)
C17 C16 H16A 108.8
C15 C16 H16A 108.8
C17 C16 H16B 108.8
C15 C16 H16B 108.8
H16A C16 H16B 107.7
C17' C16' C15 97.8(8)
C17' C16' H16C 112.2
C15 C16' H16C 112.2
C17' C16' H16D 112.2
C15 C16' H16D 112.2
H16C C16' H16D 109.8
C16' C17' H17D 109.5
C16' C17' H17E 109.5
H17D C17' H17E 109.5
C16' C17' H17F 109.5
H17D C17' H17F 109.5
H17E C17' H17F 109.5

loop_
_geom_bond_atom_site_label_1
_geom_bond_atom_site_label_2
_geom_bond_distance
N1 N2 1.3878(18)
N1 C6 1.411(2)
N1 H1 0.8600
N2 C7 1.382(2)
N2 C9 1.403(2)
N3 C9 1.276(2)
N3 C8 1.494(2)
O1 C7 1.202(2)
S1 C9 1.7337(16)
S1 C12 1.8063(19)
C1 C2 1.381(3)
C1 C6 1.385(2)
C1 H1A 0.9300
C2 C3 1.372(3)
C2 H2 0.9300
C3 C4 1.368(4)
C3 H3 0.9300
C4 C5 1.379(3)
C4 H4 0.9300
C5 C6 1.388(3)
C5 H5 0.9300
C7 C8 1.519(2)
C8 C10 1.520(3)
C8 C11 1.527(3)
C10 H10A 0.9600
C10 H10B 0.9600
C10 H10C 0.9600
C11 H11A 0.9600
C11 H11B 0.9600
C11 H11C 0.9600
C12 C13 1.513(2)
C12 H12A 0.9700
C12 H12B 0.9700
C13 C14 1.510(3)
C13 H13A 0.9700
C13 H13B 0.9700
C14 C15 1.502(3)
C14 H14A 0.9700
C14 H14B 0.9700
C15 C16' 1.497(7)
C15 C16 1.547(4)
C15 H15A 0.9700
C15 H15B 0.9700
C15 H15C 0.9700
C15 H15D 0.9700
C16 C17 1.506(5)
C16 H16A 0.9700
C16 H16B 0.9700
C17 H17A 0.9600
C17 H17B 0.9600
C17 H17C 0.9600
C16' C17' 1.493(8)
C16' H16C 0.9700
C16' H16D 0.9700
C17' H17D 0.9600
C17' H17E 0.9600
C17' H17F 0.9600

loop_
_geom_hbond_atom_site_label_D
_geom_hbond_atom_site_label_H
_geom_hbond_atom_site_label_A
_geom_hbond_site_symmetry_A
_geom_hbond_distance_DH
_geom_hbond_distance_HA
_geom_hbond_distance_DA
_geom_hbond_angle_DHA
C13 H13B O1 2_645 0.97 2.57 3.430(2) 147.6
N1 H1 N3 1_655 0.86 2.60 3.189(2) 126.4
C11 H11A O1 1_455 0.96 2.34 3.299(3) 172.6

loop_
_geom_torsion_atom_site_label_1
_geom_torsion_atom_site_label_2
_geom_torsion_atom_site_label_3
_geom_torsion_atom_site_label_4
_geom_torsion
C6 N1 N2 C7 76.7(2)
C6 N1 N2 C9 -97.85(18)
C6 C1 C2 C3 -0.4(3)
C1 C2 C3 C4 -0.1(4)
C2 C3 C4 C5 0.1(4)
C3 C4 C5 C6 0.4(4)
C2 C1 C6 C5 0.9(3)
C2 C1 C6 N1 178.00(18)
C4 C5 C6 C1 -0.9(3)
C4 C5 C6 N1 -178.14(18)
N2 N1 C6 C1 7.0(2)
N2 N1 C6 C5 -175.88(15)
N1 N2 C7 O1 6.9(3)
C9 N2 C7 O1 -177.93(19)
N1 N2 C7 C8 -172.10(15)
C9 N2 C7 C8 3.10(19)
C9 N3 C8 C7 1.6(2)
C9 N3 C8 C10 121.66(19)
C9 N3 C8 C11 -114.11(18)
O1 C7 C8 N3 178.2(2)
N2 C7 C8 N3 -2.88(19)
O1 C7 C8 C10 58.3(3)
N2 C7 C8 C10 -122.80(18)
O1 C7 C8 C11 -64.7(3)
N2 C7 C8 C11 114.19(17)
C8 N3 C9 N2 0.3(2)
C8 N3 C9 S1 -179.96(14)
C7 N2 C9 N3 -2.3(2)
N1 N2 C9 N3 173.08(15)
C7 N2 C9 S1 177.90(12)
N1 N2 C9 S1 -6.7(2)
C12 S1 C9 N3 5.03(19)
C12 S1 C9 N2 -175.25(13)
C9 S1 C12 C13 169.55(14)
S1 C12 C13 C14 -179.94(14)
C12 C13 C14 C15 -175.90(19)
C13 C14 C15 C16' -162.4(5)
C13 C14 C15 C16 175.6(3)
C16' C15 C16 C17 46.1(12)
C14 C15 C16 C17 -178.1(4)
C14 C15 C16' C17' -89.9(9)
C16 C15 C16' C17' -35.1(10)
